data_2015524
loop_
_publ_author_name
'Jean-Claude Daran'
'Eric Manoury'
'Lucie Routaboul'
'Fr\'ed\'eric Rivals'

_publ_section_title
(2<i>S</i>,4<i>S</i>,<i>S</i>~Fc~)-2-[2-(Diphenylthiophosphinoyl)ferrocenyl]-4-methoxymethyl-1,3-dioxane
_journal_coeditor_code SQ3026
_journal_issue 8
_journal_name_full 'Acta Crystallographica Section C'
_journal_page_first m378
_journal_page_last m380
_journal_paper_doi 10.1107/S0108270106025662
_journal_volume 62
_journal_year 2006
_chemical_formula_iupac '[Fe (C5 H5) (C23 H24 O3 P S)]'
_chemical_formula_moiety 'C28 H29 Fe O3 P S'
_chemical_formula_sum 'C28 H29 Fe O3 P S'
_chemical_formula_weight 532.39
_chemical_name_systematic (2S,4S,S~Fc~)-2-[(Diphenylthiophosphino)ferrocenyl]-4-methoxymethyl-1,3-dioxane
_space_group_IT_number 19
_symmetry_cell_setting orthorhombic
_symmetry_space_group_name_Hall 'P 2ac 2ab'
_symmetry_space_group_name_H-M 'P 21 21 21'
_atom_sites_solution_hydrogens geom
_atom_sites_solution_primary direct
_atom_sites_solution_secondary difmap
_audit_creation_method SHELXL97
_cell_angle_alpha 90.0
_cell_angle_beta 90.0
_cell_angle_gamma 90.0
_cell_formula_units_Z 4
_cell_length_a 9.4886(12)
_cell_length_b 15.2217(17)
_cell_length_c 17.071(2)
_cell_measurement_reflns_used 8000
_cell_measurement_temperature 180(2)
_cell_measurement_theta_max 24.33
_cell_measurement_theta_min 1.79
_cell_volume 2465.6(5)
_computing_cell_refinement 'IPDS Software'
_computing_data_collection 'IPDS Software (Stoe & Cie, 2000)'
_computing_data_reduction 'XRED (Stoe & Cie, 1996)'
_computing_molecular_graphics 'ORTEP-3 for Windows (Farrugia, 1997) and PLATON (Spek, 2003)'
_computing_publication_material 'WinGX (Farrugia, 1999)'
_computing_structure_refinement 'SHELXL97 (Sheldrick, 1997)'
_computing_structure_solution 'SIR97 (Altomare <i>et al.</i>,  1999)'
_diffrn_ambient_temperature 180(2)
_diffrn_measured_fraction_theta_full 0.988
_diffrn_measured_fraction_theta_max 0.988
_diffrn_measurement_device_type 'Stoe IPDS'
_diffrn_measurement_method \f
_diffrn_radiation_monochromator graphite
_diffrn_radiation_source 'fine-focus sealed tube'
_diffrn_radiation_type MoK\a
_diffrn_radiation_wavelength 0.71073
_diffrn_reflns_av_R_equivalents 0.0468
_diffrn_reflns_av_sigmaI/netI 0.0610
_diffrn_reflns_limit_h_max 10
_diffrn_reflns_limit_h_min -10
_diffrn_reflns_limit_k_max 17
_diffrn_reflns_limit_k_min 0
_diffrn_reflns_limit_l_max 19
_diffrn_reflns_limit_l_min 0
_diffrn_reflns_number 19961
_diffrn_reflns_theta_full 24.33
_diffrn_reflns_theta_max 24.33
_diffrn_reflns_theta_min 1.79
_diffrn_standards_decay_% 0.1
_diffrn_standards_interval_count 0
_diffrn_standards_interval_time 8
_diffrn_standards_number 200
_exptl_absorpt_coefficient_mu 0.790
_exptl_absorpt_correction_T_max 0.865
_exptl_absorpt_correction_T_min 0.561
_exptl_absorpt_correction_type multi-scan
_exptl_absorpt_process_details '(SORTAV; Blessing, 1995)'
_exptl_crystal_colour yellow
_exptl_crystal_density_diffrn 1.434
_exptl_crystal_density_method 'not measured'
_exptl_crystal_description needle
_exptl_crystal_F_000 1112
_exptl_crystal_size_max 0.49
_exptl_crystal_size_mid 0.093
_exptl_crystal_size_min 0.057
_refine_diff_density_max 0.212
_refine_diff_density_min -0.312
_refine_ls_abs_structure_details 'Flack (1983), with how many Friedel pairs'
_refine_ls_abs_structure_Flack -0.016(17)
_refine_ls_extinction_method none
_refine_ls_goodness_of_fit_ref 0.958
_refine_ls_hydrogen_treatment constr
_refine_ls_matrix_type full
_refine_ls_number_parameters 308
_refine_ls_number_reflns 3962
_refine_ls_number_restraints 0
_refine_ls_restrained_S_all 0.958
_refine_ls_R_factor_all 0.0379
_refine_ls_R_factor_gt 0.0278
_refine_ls_shift/su_max 0.001
_refine_ls_shift/su_mean 0.000
_refine_ls_structure_factor_coef Fsqd
_refine_ls_weighting_details 'calc w = 1/[\s^2^(Fo^2^)+(0.0172P)^2^] where P=(Fo^2^+2Fc^2^)/3'
_refine_ls_weighting_scheme calc
_refine_ls_wR_factor_gt 0.0532
_refine_ls_wR_factor_ref 0.0562
_reflns_number_gt 3266
_reflns_number_total 3962
_reflns_threshold_expression I>2\s(I)
_cod_data_source_file sq3026.cif
_cod_data_source_block I
_cod_original_cell_volume 2465.7(5)
_cod_database_code 2015524
_cod_database_fobs_code 2015524

loop_
_symmetry_equiv_pos_as_xyz
'x, y, z'
'x+1/2, -y+1/2, -z'
'-x, y+1/2, -z+1/2'
'-x+1/2, -y, z+1/2'

loop_
_atom_site_type_symbol
_atom_site_label
_atom_site_fract_x
_atom_site_fract_y
_atom_site_fract_z
_atom_site_U_iso_or_equiv
_atom_site_adp_type
_atom_site_calc_flag
_atom_site_refinement_flags
_atom_site_occupancy
Fe Fe1 0.44353(5) 0.10794(3) 0.94796(3) 0.01799(11) Uani d . 1
S S1 0.86914(10) 0.05679(6) 0.90433(5) 0.0245(2) Uani d . 1
P P1 0.75005(9) 0.12341(5) 0.83239(5) 0.01670(18) Uani d . 1
O O1 0.4108(3) 0.21193(14) 0.71221(12) 0.0244(6) Uani d . 1
O O2 0.2482(2) 0.12014(16) 0.77315(12) 0.0223(5) Uani d . 1
O O3 0.3405(4) 0.2627(2) 0.50854(17) 0.0551(10) Uani d . 1
C C11 0.5875(3) 0.1622(2) 0.87428(18) 0.0161(8) Uani d . 1
C C12 0.4467(4) 0.17102(19) 0.84335(17) 0.0156(7) Uani d . 1
C C13 0.3663(4) 0.2200(2) 0.89868(19) 0.0195(7) Uani d . 1
H H13 0.2700 0.2359 0.8932 0.023 Uiso calc R 1
C C14 0.4532(4) 0.2411(2) 0.96286(19) 0.0241(8) Uani d . 1
H H14 0.4255 0.2734 1.0079 0.029 Uiso calc R 1
C C15 0.5890(3) 0.20594(19) 0.9489(2) 0.0181(7) Uani d . 1
H H15 0.6678 0.2105 0.9830 0.022 Uiso calc R 1
C C16 0.5024(4) -0.0156(2) 0.9826(2) 0.0283(9) Uani d . 1
H H16 0.5906 -0.0430 0.9728 0.034 Uiso calc R 1
C C17 0.4688(4) 0.0354(2) 1.0480(2) 0.0335(9) Uani d . 1
H H17 0.5300 0.0486 1.0904 0.040 Uiso calc R 1
C C18 0.3285(5) 0.0639(3) 1.0400(2) 0.0416(11) Uani d . 1
H H18 0.2788 0.1001 1.0759 0.050 Uiso calc R 1
C C19 0.2751(4) 0.0297(3) 0.9700(3) 0.0455(13) Uani d . 1
H H19 0.1824 0.0382 0.9504 0.055 Uiso calc R 1
C C20 0.3828(5) -0.0195(2) 0.9337(2) 0.0387(11) Uani d . 1
H H20 0.3760 -0.0497 0.8851 0.046 Uiso calc R 1
C C2 0.3919(3) 0.1407(2) 0.76523(18) 0.0164(7) Uani d . 1
H H2 0.4457 0.0881 0.7469 0.020 Uiso calc R 1
C C3 0.1910(4) 0.0915(3) 0.6996(2) 0.0293(9) Uani d . 1
H H3A 0.0896 0.0780 0.7059 0.035 Uiso calc R 1
H H3B 0.2397 0.0373 0.6825 0.035 Uiso calc R 1
C C5 0.2094(4) 0.1625(2) 0.6380(2) 0.0303(9) Uani d . 1
H H5A 0.1790 0.1401 0.5862 0.036 Uiso calc R 1
H H5B 0.1503 0.2140 0.6513 0.036 Uiso calc R 1
C C4 0.3632(4) 0.1895(2) 0.63460(19) 0.0264(9) Uani d . 1
H H4 0.4210 0.1398 0.6137 0.032 Uiso calc R 1
C C111 0.7064(3) 0.0605(2) 0.74640(19) 0.0173(8) Uani d . 1
C C112 0.6548(4) -0.0247(2) 0.7570(2) 0.0236(8) Uani d . 1
H H112 0.6491 -0.0486 0.8083 0.028 Uiso calc R 1
C C113 0.6122(4) -0.0745(2) 0.6939(2) 0.0264(9) Uani d . 1
H H113 0.5753 -0.1318 0.7019 0.032 Uiso calc R 1
C C114 0.6234(4) -0.0409(2) 0.6191(2) 0.0324(9) Uani d . 1
H H114 0.5948 -0.0753 0.5755 0.039 Uiso calc R 1
C C115 0.6761(4) 0.0425(2) 0.6075(2) 0.0298(9) Uani d . 1
H H115 0.6837 0.0652 0.5558 0.036 Uiso calc R 1
C C116 0.7181(4) 0.0936(2) 0.67064(19) 0.0236(8) Uani d . 1
H H116 0.7547 0.1510 0.6622 0.028 Uiso calc R 1
C C121 0.8322(4) 0.2243(2) 0.7988(2) 0.0191(8) Uani d . 1
C C122 0.7508(4) 0.2921(2) 0.7661(2) 0.0256(8) Uani d . 1
H H122 0.6515 0.2862 0.7618 0.031 Uiso calc R 1
C C123 0.8171(4) 0.3676(2) 0.7401(2) 0.0307(9) Uani d . 1
H H123 0.7627 0.4134 0.7175 0.037 Uiso calc R 1
C C124 0.9616(4) 0.3773(2) 0.7466(2) 0.0295(9) Uani d . 1
H H124 1.0057 0.4297 0.7288 0.035 Uiso calc R 1
C C125 1.0413(4) 0.3111(2) 0.7788(2) 0.0323(9) Uani d . 1
H H125 1.1405 0.3176 0.7831 0.039 Uiso calc R 1
C C126 0.9768(4) 0.2347(2) 0.8052(2) 0.0245(9) Uani d . 1
H H126 1.0322 0.1892 0.8277 0.029 Uiso calc R 1
C C41 0.3885(6) 0.2702(3) 0.5864(2) 0.0487(13) Uani d . 1
H H41A 0.3405 0.3206 0.6115 0.058 Uiso calc R 1
H H41B 0.4908 0.2829 0.5858 0.058 Uiso calc R 1
C C42 0.4237(6) 0.2052(3) 0.4637(2) 0.0648(15) Uani d . 1
H H42A 0.5236 0.2180 0.4728 0.097 Uiso calc R 1
H H42B 0.4018 0.2130 0.4081 0.097 Uiso calc R 1
H H42C 0.4036 0.1445 0.4791 0.097 Uiso calc R 1

loop_
_atom_site_aniso_label
_atom_site_aniso_U_11
_atom_site_aniso_U_22
_atom_site_aniso_U_33
_atom_site_aniso_U_12
_atom_site_aniso_U_13
_atom_site_aniso_U_23
Fe1 0.0183(2) 0.0193(2) 0.0164(2) -0.0001(2) 0.0011(2) 0.0015(2)
S1 0.0236(5) 0.0250(5) 0.0248(5) 0.0049(4) -0.0031(4) 0.0010(4)
P1 0.0154(4) 0.0180(4) 0.0167(4) -0.0006(4) 0.0005(4) -0.0028(4)
O1 0.0380(17) 0.0189(12) 0.0162(11) -0.0072(11) -0.0051(11) 0.0037(10)
O2 0.0164(11) 0.0312(13) 0.0192(11) -0.0040(12) -0.0035(10) -0.0030(11)
O3 0.097(3) 0.0462(19) 0.0216(15) -0.0159(19) -0.0114(17) 0.0078(14)
C11 0.0165(19) 0.0175(17) 0.0144(17) -0.0010(14) -0.0006(14) 0.0025(13)
C12 0.0185(17) 0.0108(15) 0.0175(16) 0.0000(15) 0.0033(16) 0.0023(13)
C13 0.0218(19) 0.0180(17) 0.0188(17) 0.0052(15) 0.0032(17) -0.0004(15)
C14 0.0282(19) 0.0218(17) 0.0222(19) 0.0018(17) 0.0040(18) -0.0046(14)
C15 0.0199(19) 0.0209(16) 0.0136(15) -0.0031(13) -0.0055(16) -0.0003(15)
C16 0.035(2) 0.0169(18) 0.033(2) -0.0026(16) -0.0027(17) 0.0097(16)
C17 0.053(3) 0.0255(18) 0.0219(18) -0.0004(18) -0.001(2) 0.0036(18)
C18 0.050(3) 0.038(2) 0.037(3) 0.009(2) 0.027(2) 0.015(2)
C19 0.021(2) 0.046(3) 0.070(4) -0.006(2) -0.002(2) 0.037(2)
C20 0.051(3) 0.026(2) 0.039(3) -0.018(2) -0.002(2) 0.0063(17)
C2 0.0135(17) 0.0184(17) 0.0175(16) 0.0047(13) 0.0005(14) 0.0010(13)
C3 0.022(2) 0.038(2) 0.027(2) -0.0083(18) -0.0049(17) -0.0043(17)
C5 0.037(2) 0.032(2) 0.0223(19) 0.0082(18) -0.0092(17) -0.0029(17)
C4 0.041(2) 0.023(2) 0.0156(17) -0.0075(18) -0.0089(17) 0.0013(14)
C111 0.0148(18) 0.0159(17) 0.0213(18) -0.0007(14) -0.0001(14) -0.0070(15)
C112 0.025(2) 0.0202(19) 0.026(2) 0.0056(16) -0.0023(17) 0.0005(15)
C113 0.028(2) 0.0191(18) 0.032(2) -0.0021(16) 0.0021(18) -0.0063(15)
C114 0.038(2) 0.028(2) 0.031(2) 0.0032(19) -0.0052(19) -0.0196(17)
C115 0.039(2) 0.031(2) 0.0189(19) 0.0025(18) 0.0020(18) -0.0031(17)
C116 0.028(2) 0.0228(19) 0.0206(18) -0.0014(15) 0.0058(16) -0.0006(16)
C121 0.018(2) 0.0170(18) 0.0221(19) -0.0029(15) -0.0020(15) -0.0066(14)
C122 0.025(2) 0.0267(19) 0.0255(19) 0.0010(18) -0.0010(17) -0.0001(16)
C123 0.044(2) 0.025(2) 0.023(2) -0.0040(18) -0.0083(18) 0.0029(16)
C124 0.038(2) 0.019(2) 0.0319(19) -0.0119(19) 0.0054(19) -0.0039(17)
C125 0.025(2) 0.034(2) 0.038(2) -0.0072(19) 0.0016(19) -0.0057(18)
C126 0.024(2) 0.0218(19) 0.028(2) -0.0015(16) 0.0024(16) -0.0017(16)
C41 0.093(4) 0.035(2) 0.0179(19) -0.016(2) -0.015(2) 0.0049(17)
C42 0.091(4) 0.079(3) 0.024(2) -0.025(3) 0.008(3) 0.006(2)

loop_
_atom_type_symbol
_atom_type_description
_atom_type_scat_dispersion_real
_atom_type_scat_dispersion_imag
_atom_type_scat_source
C C 0.0033 0.0016 'International Tables Vol C Tables 4.2.6.8 and 6.1.1.4'
H H 0.0000 0.0000 'International Tables Vol C Tables 4.2.6.8 and 6.1.1.4'
O O 0.0106 0.0060 'International Tables Vol C Tables 4.2.6.8 and 6.1.1.4'
P P 0.1023 0.0942 'International Tables Vol C Tables 4.2.6.8 and 6.1.1.4'
S S 0.1246 0.1234 'International Tables Vol C Tables 4.2.6.8 and 6.1.1.4'
Fe Fe 0.3463 0.8444 'International Tables Vol C Tables 4.2.6.8 and 6.1.1.4'

loop_
_geom_angle_atom_site_label_1
_geom_angle_atom_site_label_2
_geom_angle_atom_site_label_3
_geom_angle
C18 Fe1 C12 147.91(16)
C18 Fe1 C19 40.31(17)
C12 Fe1 C19 116.96(16)
C18 Fe1 C11 167.42(16)
C12 Fe1 C11 41.63(13)
C19 Fe1 C11 152.04(16)
C18 Fe1 C15 127.05(16)
C12 Fe1 C15 69.46(14)
C19 Fe1 C15 164.69(17)
C11 Fe1 C15 41.41(13)
C18 Fe1 C20 68.02(17)
C12 Fe1 C20 110.45(14)
C19 Fe1 C20 40.62(17)
C11 Fe1 C20 120.18(15)
C15 Fe1 C20 153.05(16)
C18 Fe1 C13 113.78(15)
C12 Fe1 C13 41.03(13)
C19 Fe1 C13 106.53(16)
C11 Fe1 C13 69.29(13)
C15 Fe1 C13 68.48(14)
C20 Fe1 C13 130.20(16)
C18 Fe1 C14 104.82(15)
C12 Fe1 C14 68.88(13)
C19 Fe1 C14 126.44(17)
C11 Fe1 C14 69.15(13)
C15 Fe1 C14 40.62(14)
C20 Fe1 C14 166.16(17)
C13 Fe1 C14 40.36(13)
C18 Fe1 C17 40.39(16)
C12 Fe1 C17 171.12(15)
C19 Fe1 C17 67.72(16)
C11 Fe1 C17 131.03(15)
C15 Fe1 C17 108.04(15)
C20 Fe1 C17 67.65(16)
C13 Fe1 C17 146.89(14)
C14 Fe1 C17 115.18(14)
C18 Fe1 C16 67.63(16)
C12 Fe1 C16 133.22(14)
C19 Fe1 C16 67.83(16)
C11 Fe1 C16 111.61(14)
C15 Fe1 C16 119.08(14)
C20 Fe1 C16 40.38(15)
C13 Fe1 C16 170.16(15)
C14 Fe1 C16 149.48(15)
C17 Fe1 C16 39.86(14)
C11 P1 C111 107.52(15)
C11 P1 C121 102.48(15)
C111 P1 C121 106.92(15)
C11 P1 S1 114.60(11)
C111 P1 S1 111.69(12)
C121 P1 S1 112.94(12)
C2 O1 C4 111.4(2)
C2 O2 C3 110.5(2)
C42 O3 C41 112.5(4)
C15 C11 C12 106.9(3)
C15 C11 P1 119.7(2)
C12 C11 P1 132.7(2)
C15 C11 Fe1 69.31(17)
C12 C11 Fe1 69.02(17)
P1 C11 Fe1 133.54(17)
C13 C12 C11 107.6(3)
C13 C12 C2 124.3(3)
C11 C12 C2 128.0(3)
C13 C12 Fe1 69.88(18)
C11 C12 Fe1 69.35(17)
C2 C12 Fe1 129.1(2)
C14 C13 C12 108.7(3)
C14 C13 Fe1 70.05(19)
C12 C13 Fe1 69.09(18)
C14 C13 H13 125.6
C12 C13 H13 125.6
Fe1 C13 H13 126.8
C13 C14 C15 108.4(3)
C13 C14 Fe1 69.58(18)
C15 C14 Fe1 69.24(17)
C13 C14 H14 125.8
C15 C14 H14 125.8
Fe1 C14 H14 127.0
C14 C15 C11 108.4(3)
C14 C15 Fe1 70.14(18)
C11 C15 Fe1 69.28(17)
C14 C15 H15 125.8
C11 C15 H15 125.8
Fe1 C15 H15 126.4
C17 C16 C20 108.2(4)
C17 C16 Fe1 70.0(2)
C20 C16 Fe1 69.4(2)
C17 C16 H16 125.9
C20 C16 H16 125.9
Fe1 C16 H16 126.3
C16 C17 C18 108.0(4)
C16 C17 Fe1 70.1(2)
C18 C17 Fe1 69.0(2)
C16 C17 H17 126.0
C18 C17 H17 126.0
Fe1 C17 H17 126.4
C19 C18 C17 108.2(4)
C19 C18 Fe1 69.9(2)
C17 C18 Fe1 70.6(2)
C19 C18 H18 125.9
C17 C18 H18 125.9
Fe1 C18 H18 125.2
C18 C19 C20 108.1(4)
C18 C19 Fe1 69.8(2)
C20 C19 Fe1 70.1(2)
C18 C19 H19 126.0
C20 C19 H19 126.0
Fe1 C19 H19 125.8
C16 C20 C19 107.5(4)
C16 C20 Fe1 70.2(2)
C19 C20 Fe1 69.3(2)
C16 C20 H20 126.3
C19 C20 H20 126.3
Fe1 C20 H20 125.8
O2 C2 O1 110.7(3)
O2 C2 C12 108.6(3)
O1 C2 C12 106.7(2)
O2 C2 H2 110.3
O1 C2 H2 110.3
C12 C2 H2 110.3
O2 C3 C5 110.3(3)
O2 C3 H3A 109.6
C5 C3 H3A 109.6
O2 C3 H3B 109.6
C5 C3 H3B 109.6
H3A C3 H3B 108.1
C4 C5 C3 109.2(3)
C4 C5 H5A 109.8
C3 C5 H5A 109.8
C4 C5 H5B 109.8
C3 C5 H5B 109.8
H5A C5 H5B 108.3
O1 C4 C41 105.1(3)
O1 C4 C5 109.3(3)
C41 C4 C5 113.4(4)
O1 C4 H4 109.7
C41 C4 H4 109.7
C5 C4 H4 109.7
C116 C111 C112 119.0(3)
C116 C111 P1 123.1(3)
C112 C111 P1 117.9(3)
C113 C112 C111 120.8(3)
C113 C112 H112 119.6
C111 C112 H112 119.6
C112 C113 C114 119.8(3)
C112 C113 H113 120.1
C114 C113 H113 120.1
C115 C114 C113 120.2(3)
C115 C114 H114 119.9
C113 C114 H114 119.9
C114 C115 C116 120.5(3)
C114 C115 H115 119.7
C116 C115 H115 119.7
C115 C116 C111 119.7(3)
C115 C116 H116 120.1
C111 C116 H116 120.1
C126 C121 C122 119.5(3)
C126 C121 P1 119.8(3)
C122 C121 P1 120.8(3)
C123 C122 C121 119.2(4)
C123 C122 H122 120.4
C121 C122 H122 120.4
C122 C123 C124 120.9(4)
C122 C123 H123 119.6
C124 C123 H123 119.6
C125 C124 C123 119.9(3)
C125 C124 H124 120.0
C123 C124 H124 120.0
C124 C125 C126 120.1(4)
C124 C125 H125 119.9
C126 C125 H125 119.9
C121 C126 C125 120.4(4)
C121 C126 H126 119.8
C125 C126 H126 119.8
O3 C41 C4 113.6(3)
O3 C41 H41A 108.9
C4 C41 H41A 108.9
O3 C41 H41B 108.9
C4 C41 H41B 108.9
H41A C41 H41B 107.7
O3 C42 H42A 109.5
O3 C42 H42B 109.5
H42A C42 H42B 109.5
O3 C42 H42C 109.5
H42A C42 H42C 109.5
H42B C42 H42C 109.5

loop_
_geom_bond_atom_site_label_1
_geom_bond_atom_site_label_2
_geom_bond_distance
Fe1 C18 2.027(4)
Fe1 C12 2.028(3)
Fe1 C19 2.028(4)
Fe1 C11 2.032(3)
Fe1 C15 2.033(3)
Fe1 C20 2.038(4)
Fe1 C13 2.038(3)
Fe1 C14 2.044(3)
Fe1 C17 2.047(4)
Fe1 C16 2.049(3)
S1 P1 1.9529(12)
P1 C11 1.800(3)
P1 C111 1.801(3)
P1 C121 1.816(3)
O1 C2 1.423(4)
O1 C4 1.441(4)
O2 C2 1.406(4)
O2 C3 1.435(4)
O3 C42 1.405(6)
O3 C41 1.409(4)
C11 C15 1.437(4)
C11 C12 1.443(5)
C12 C13 1.425(4)
C12 C2 1.504(4)
C13 C14 1.409(5)
C13 H13 0.9500
C14 C15 1.415(5)
C14 H14 0.9500
C15 H15 0.9500
C16 C17 1.396(5)
C16 C20 1.410(5)
C16 H16 0.9500
C17 C18 1.407(6)
C17 H17 0.9500
C18 C19 1.397(6)
C18 H18 0.9500
C19 C20 1.412(6)
C19 H19 0.9500
C20 H20 0.9500
C2 H2 1.0000
C3 C5 1.518(5)
C3 H3A 0.9900
C3 H3B 0.9900
C5 C4 1.518(6)
C5 H5A 0.9900
C5 H5B 0.9900
C4 C41 1.498(5)
C4 H4 1.0000
C111 C116 1.393(5)
C111 C112 1.399(4)
C112 C113 1.377(5)
C112 H112 0.9500
C113 C114 1.380(5)
C113 H113 0.9500
C114 C115 1.379(5)
C114 H114 0.9500
C115 C116 1.388(5)
C115 H115 0.9500
C116 H116 0.9500
C121 C126 1.386(5)
C121 C122 1.405(5)
C122 C123 1.383(5)
C122 H122 0.9500
C123 C124 1.383(5)
C123 H123 0.9500
C124 C125 1.375(5)
C124 H124 0.9500
C125 C126 1.389(5)
C125 H125 0.9500
C126 H126 0.9500
C41 H41A 0.9900
C41 H41B 0.9900
C42 H42A 0.9800
C42 H42B 0.9800
C42 H42C 0.9800

loop_
_geom_hbond_atom_site_label_D
_geom_hbond_atom_site_label_H
_geom_hbond_atom_site_label_A
_geom_hbond_site_symmetry_A
_geom_hbond_distance_DH
_geom_hbond_distance_HA
_geom_hbond_distance_DA
_geom_hbond_angle_DHA
C126 H126 O2 1_655 0.95 2.48 3.157(4) 127.8
C122 H122 O1 . 0.95 2.69 3.570(5) 155.2

loop_
_geom_torsion_atom_site_label_1
_geom_torsion_atom_site_label_2
_geom_torsion_atom_site_label_3
_geom_torsion_atom_site_label_4
_geom_torsion
C4 C41 O3 C42 -71.0(5)
C13 C12 C2 O1 84.8(4)
C13 C12 C2 O2 -34.5(4)
